data_7150510
loop_
_publ_author_name
'Mori, Akira'
'Kawakami, Hiroko'
'Kato, Nobuo'
'Wu, Shu-Ping'
'Takeshita, Hitoshi'

_publ_section_title
;
 Photochemical reactions of 2-bromotropone and 2,7-dibromotropone with
 9,10-dicyanoanthracene
;
_journal_issue 10
_journal_name_full 'Organic &amp;  Biomolecular Chemistry'
_journal_page_first 1730
_journal_paper_doi 10.1039/b300922j
_journal_volume 1
_journal_year 2003
_chemical_formula_moiety 'C29 H18 Br4 N2 O'
_chemical_formula_sum 'C29 H18 Br4 N2 O'
_chemical_formula_weight 730.09
_chemical_name_systematic
; 
9-(6-Bromo-7-oxocycloheptatrienyl)-
9,10-dicyano-10-(4,5,6-tribromocyclohex-2-enyl)-
9,10-dihydroanthracene
;
_space_group_IT_number 14
_symmetry_cell_setting monoclinic
_symmetry_space_group_name_Hall '-P 2yn'
_symmetry_space_group_name_H-M 'P 1 21/n 1'
_atom_sites_solution_hydrogens geom
_atom_sites_solution_primary direct
_atom_sites_solution_secondary difmap
_audit_creation_method SHELXL
_cell_angle_alpha 90.00
_cell_angle_beta 91.854(12)
_cell_angle_gamma 90.00
_cell_formula_units_Z 4
_cell_length_a 11.026(2)
_cell_length_b 23.928(4)
_cell_length_c 9.7068(11)
_cell_measurement_reflns_used 25
_cell_measurement_temperature 296(2)
_cell_measurement_theta_max 42.47
_cell_measurement_theta_min 40.41
_cell_volume 2559.6(7)
_computing_cell_refinement ' CAD-4 Software (Enraf-Nonius, 1989)'
_computing_data_collection ' CAD-4 Software (Enraf-Nonius, 1989)'
_computing_data_reduction ' MolEN (Fair, 1990)'
_computing_molecular_graphics 'Xtal_GX (Hall & du Boulay, 1995)'
_computing_publication_material 'SHELXL93 (Sheldrick, 1993)'
_computing_structure_refinement 'SHELXL93 (Sheldrick, 1993)'
_computing_structure_solution
; SIR92 (Altomare, Burla, Camalli, Cascarano, Giacovazzo, 
Guagliardi & Polidori, 1994) 
;
_diffrn_ambient_temperature 296(2)
_diffrn_measurement_device 'Enraf-Nonius FR590'
_diffrn_measurement_method \w--2\q
_diffrn_radiation_monochromator graphite
_diffrn_radiation_source 'fine-focus sealed tube'
_diffrn_radiation_type CuK\a
_diffrn_radiation_wavelength 1.54184
_diffrn_reflns_av_R_equivalents 0.0388
_diffrn_reflns_av_sigmaI/netI 0.0264
_diffrn_reflns_limit_h_max 13
_diffrn_reflns_limit_h_min -13
_diffrn_reflns_limit_k_max 29
_diffrn_reflns_limit_k_min 0
_diffrn_reflns_limit_l_max 11
_diffrn_reflns_limit_l_min 0
_diffrn_reflns_number 5148
_diffrn_reflns_theta_max 70.01
_diffrn_reflns_theta_min 3.69
_diffrn_standards_decay_% 0.9
_diffrn_standards_interval_time 120
_diffrn_standards_number 3
_exptl_absorpt_coefficient_mu 7.887
_exptl_absorpt_correction_T_max 0.9939
_exptl_absorpt_correction_T_min 0.7266
_exptl_absorpt_correction_type ' empirical via \y scans (North, Phillips, & Mathews, 1968) '
_exptl_crystal_colour yellow
_exptl_crystal_density_diffrn 1.895
_exptl_crystal_density_meas ?
_exptl_crystal_description prism
_exptl_crystal_F_000 1416
_exptl_crystal_size_max 0.30
_exptl_crystal_size_mid 0.25
_exptl_crystal_size_min 0.25
_refine_diff_density_max 1.815
_refine_diff_density_min -1.174
_refine_ls_extinction_method none
_refine_ls_goodness_of_fit_all 1.063
_refine_ls_goodness_of_fit_obs 1.091
_refine_ls_hydrogen_treatment riding
_refine_ls_matrix_type full
_refine_ls_number_parameters 325
_refine_ls_number_reflns 4854
_refine_ls_number_restraints 0
_refine_ls_restrained_S_all 1.063
_refine_ls_restrained_S_obs 1.091
_refine_ls_R_factor_all 0.0592
_refine_ls_R_factor_obs 0.0530
_refine_ls_shift/esd_max -0.001
_refine_ls_shift/esd_mean 0.000
_refine_ls_structure_factor_coef Fsqd
_refine_ls_weighting_details 'w=1/[\s^2^(Fo^2^)+( 0.0722P)^2^+11.1122P] where P=(Fo^2^+2Fc^2^)/3'
_refine_ls_weighting_scheme calc
_refine_ls_wR_factor_all 0.1441
_refine_ls_wR_factor_obs 0.1394
_reflns_number_observed 4341
_reflns_number_total 4854
_reflns_observed_criterion >2\s(I)
_cod_data_source_file b300922j.txt
_cod_data_source_block 19
_cod_depositor_comments
;
The following automatic conversions were performed:

'_refine_ls_weighting_scheme' value 'calc w=1/[\s^2^(Fo^2^)+(
0.0722P)^2^+11.1122P] where P=(Fo^2^+2Fc^2^)/3' was changed to
'calc'. New tag '_refine_ls_weighting_details' was created. The value
of the new tag was set to 'w=1/[\s^2^(Fo^2^)+( 0.0722P)^2^+11.1122P]
where P=(Fo^2^+2Fc^2^)/3'.

Automatic conversion script
Id: cif_fix_values 3143 2015-03-26 13:38:13Z robertas 
;
_cod_database_code 7150510

loop_
_symmetry_equiv_pos_as_xyz
'x, y, z'
'-x+1/2, y+1/2, -z+1/2'
'-x, -y, -z'
'x-1/2, -y-1/2, z-1/2'

loop_
_atom_site_aniso_label
_atom_site_aniso_U_11
_atom_site_aniso_U_22
_atom_site_aniso_U_33
_atom_site_aniso_U_23
_atom_site_aniso_U_13
_atom_site_aniso_U_12
Br1 0.0773(5) 0.0373(4) 0.0574(4) -0.0005(3) 0.0193(3) 0.0159(3)
Br2 0.0310(3) 0.0432(4) 0.0711(4) -0.0038(3) -0.0020(3) 0.0098(2)
Br3 0.0581(4) 0.0290(3) 0.0549(4) 0.0131(2) 0.0005(3) 0.0067(3)
Br4 0.0341(3) 0.0300(3) 0.0656(4) -0.0005(2) 0.0055(3) -0.0108(2)
O1 0.037(2) 0.054(3) 0.049(2) -0.021(2) -0.008(2) 0.010(2)
N1 0.044(3) 0.049(3) 0.047(3) -0.014(2) 0.003(2) -0.001(2)
N2 0.037(2) 0.042(3) 0.048(3) 0.005(2) -0.011(2) -0.009(2)
C1 0.027(2) 0.030(3) 0.048(3) 0.010(2) 0.004(2) 0.008(2)
C2 0.037(3) 0.026(3) 0.060(3) 0.014(2) 0.008(2) 0.004(2)
C3 0.032(3) 0.025(2) 0.061(3) 0.007(2) 0.009(2) -0.005(2)
C4 0.024(2) 0.024(2) 0.044(3) 0.000(2) 0.002(2) -0.003(2)
C4a 0.021(2) 0.020(2) 0.029(2) -0.001(2) 0.004(2) 0.001(2)
C5 0.029(2) 0.027(2) 0.033(2) 0.002(2) 0.000(2) -0.003(2)
C6 0.046(3) 0.040(3) 0.035(3) 0.008(2) 0.011(2) -0.005(2)
C7 0.033(3) 0.048(3) 0.054(3) 0.012(3) 0.013(2) -0.009(2)
C8 0.023(2) 0.038(3) 0.050(3) 0.006(2) 0.000(2) -0.008(2)
C8a 0.024(2) 0.022(2) 0.032(2) -0.001(2) 0.001(2) -0.001(2)
C9 0.020(2) 0.022(2) 0.031(2) -0.003(2) -0.001(2) 0.000(2)
C9a 0.019(2) 0.021(2) 0.030(2) -0.001(2) 0.003(2) 0.002(2)
C10 0.017(2) 0.020(2) 0.027(2) 0.000(2) -0.002(2) -0.002(2)
C10a 0.021(2) 0.021(2) 0.029(2) -0.001(2) 0.002(2) -0.003(2)
C11 0.026(2) 0.028(2) 0.035(3) -0.001(2) -0.001(2) 0.000(2)
C12 0.026(2) 0.023(2) 0.033(2) 0.001(2) -0.002(2) -0.002(2)
C1' 0.018(2) 0.030(2) 0.031(2) 0.002(2) -0.001(2) -0.001(2)
C2' 0.029(3) 0.042(3) 0.039(3) -0.002(2) -0.006(2) -0.002(2)
C3' 0.031(3) 0.060(4) 0.054(4) 0.011(3) -0.019(3) -0.014(3)
C4' 0.024(3) 0.057(4) 0.071(4) 0.031(3) -0.011(3) 0.000(3)
C5' 0.028(3) 0.041(3) 0.073(4) 0.025(3) -0.001(3) 0.012(2)
C6' 0.034(3) 0.031(3) 0.045(3) 0.012(2) 0.012(2) 0.002(2)
C7' 0.020(2) 0.032(3) 0.037(3) 0.000(2) 0.003(2) 0.002(2)
C1" 0.023(2) 0.021(2) 0.027(2) -0.001(2) 0.000(2) 0.001(2)
C2" 0.029(2) 0.024(2) 0.042(3) 0.008(2) 0.009(2) 0.001(2)
C3" 0.028(3) 0.033(3) 0.050(3) 0.003(2) 0.009(2) -0.001(2)
C4" 0.031(2) 0.030(2) 0.038(3) -0.001(2) 0.000(2) 0.006(2)
C5" 0.034(3) 0.023(2) 0.029(2) 0.003(2) -0.001(2) 0.004(2)
C6" 0.026(2) 0.019(2) 0.032(2) 0.004(2) 0.001(2) -0.002(2)

loop_
_atom_site_label
_atom_site_type_symbol
_atom_site_fract_x
_atom_site_fract_y
_atom_site_fract_z
_atom_site_U_iso_or_equiv
_atom_site_thermal_displace_type
_atom_site_occupancy
_atom_site_calc_flag
_atom_site_refinement_flags
_atom_site_disorder_group
Br1 Br -0.20575(7) 0.82891(3) 0.77227(8) 0.0570(2) Uani 1 d . .
Br2 Br 0.69606(5) 0.48956(3) 0.68870(8) 0.0485(2) Uani 1 d . .
Br3 Br 0.44766(6) 0.43284(2) 0.84615(7) 0.0474(2) Uani 1 d . .
Br4 Br 0.18029(5) 0.48668(2) 0.70976(7) 0.0432(2) Uani 1 d . .
O1 O -0.0497(4) 0.7316(2) 0.7798(4) 0.0469(10) Uani 1 d . .
N1 N 0.0678(5) 0.5796(2) 0.4137(5) 0.0463(12) Uani 1 d . .
N2 N 0.4325(4) 0.6537(2) 0.9460(5) 0.0424(11) Uani 1 d . .
C1 C 0.1149(5) 0.7437(2) 0.5191(6) 0.0346(11) Uani 1 d . .
H1 H 0.0429(5) 0.7484(2) 0.4679(6) 0.042 Uiso 1 calc R .
C2 C 0.2042(5) 0.7841(2) 0.5139(6) 0.0409(13) Uani 1 d . .
H2 H 0.1911(5) 0.8161(2) 0.4611(6) 0.049 Uiso 1 calc R .
C3 C 0.3114(5) 0.7772(2) 0.5859(6) 0.0390(12) Uani 1 d . .
H3 H 0.3716(5) 0.8043(2) 0.5819(6) 0.047 Uiso 1 calc R .
C4 C 0.3301(4) 0.7294(2) 0.6654(5) 0.0306(10) Uani 1 d . .
H4 H 0.4034(4) 0.7247(2) 0.7143(5) 0.037 Uiso 1 calc R .
C4a C 0.2415(4) 0.6888(2) 0.6727(5) 0.0232(9) Uani 1 d . .
C5 C 0.1437(4) 0.5955(2) 0.9565(5) 0.0295(10) Uani 1 d . .
H5 H 0.2159(4) 0.5936(2) 1.0084(5) 0.035 Uiso 1 calc R .
C6 C 0.0372(5) 0.5756(2) 1.0122(6) 0.0400(12) Uani 1 d . .
H6 H 0.0374(5) 0.5616(2) 1.1015(6) 0.048 Uiso 1 calc R .
C7 C -0.0684(5) 0.5771(3) 0.9328(7) 0.0450(14) Uani 1 d . .
H7 H -0.1392(5) 0.5622(3) 0.9671(7) 0.054 Uiso 1 calc R .
C8 C -0.0701(5) 0.6004(2) 0.8031(6) 0.0372(12) Uani 1 d . .
H8 H -0.1424(5) 0.6012(2) 0.7512(6) 0.045 Uiso 1 calc R .
C8a C 0.0341(4) 0.6228(2) 0.7483(5) 0.0263(9) Uani 1 d . .
C9 C 0.0289(4) 0.6529(2) 0.6092(5) 0.0244(9) Uani 1 d . .
C9a C 0.1311(4) 0.6963(2) 0.5994(5) 0.0235(9) Uani 1 d . .
C10 C 0.2618(4) 0.6361(2) 0.7586(5) 0.0215(9) Uani 1 d . .
C10a C 0.1439(4) 0.6182(2) 0.8246(5) 0.0236(9) Uani 1 d . .
C11 C 0.0503(4) 0.6110(2) 0.4987(5) 0.0297(10) Uani 1 d . .
C12 C 0.3553(4) 0.6471(2) 0.8681(5) 0.0275(10) Uani 1 d . .
C1' C -0.0967(4) 0.6805(2) 0.5827(5) 0.0266(9) Uani 1 d . .
C2' C -0.1714(5) 0.6607(2) 0.4792(6) 0.0369(12) Uani 1 d . .
H2' H -0.1387(5) 0.6318(2) 0.4281(6) 0.044 Uiso 1 calc R .
C3' C -0.2920(5) 0.6769(3) 0.4356(7) 0.049(2) Uani 1 d . .
H3' H -0.3294(5) 0.6548(3) 0.3678(7) 0.058 Uiso 1 calc R .
C4' C -0.3575(5) 0.7203(3) 0.4813(7) 0.051(2) Uani 1 d . .
H4' H -0.4356(5) 0.7238(3) 0.4432(7) 0.061 Uiso 1 calc R .
C5' C -0.3227(5) 0.7606(3) 0.5785(7) 0.048(2) Uani 1 d . .
H5' H -0.3779(5) 0.7897(3) 0.5882(7) 0.057 Uiso 1 calc R .
C6' C -0.2218(5) 0.7644(2) 0.6611(6) 0.0365(12) Uani 1 d . .
C7' C -0.1207(4) 0.7254(2) 0.6817(5) 0.0296(10) Uani 1 d . .
C1" C 0.3157(4) 0.5867(2) 0.6674(5) 0.0237(9) Uani 1 d . .
H1" H 0.2600(4) 0.5805(2) 0.5882(5) 0.028 Uiso 1 calc R .
C2" C 0.4361(4) 0.6051(2) 0.6137(5) 0.0317(10) Uani 1 d . .
H2" H 0.4362(4) 0.6348(2) 0.5521(5) 0.038 Uiso 1 calc R .
C3" C 0.5412(5) 0.5820(2) 0.6479(6) 0.0367(12) Uani 1 d . .
H3" H 0.6115(5) 0.5977(2) 0.6142(6) 0.044 Uiso 1 calc R .
C4" C 0.5522(5) 0.5319(2) 0.7381(5) 0.0327(11) Uani 1 d . .
H4" H 0.5613(5) 0.5440(2) 0.8344(5) 0.039 Uiso 1 calc R .
C5" C 0.4380(4) 0.4968(2) 0.7206(5) 0.0289(10) Uani 1 d . .
H5" H 0.4318(4) 0.4831(2) 0.6255(5) 0.035 Uiso 1 calc R .
C6" C 0.3262(4) 0.5314(2) 0.7494(5) 0.0257(9) Uani 1 d . .
H6" H 0.3283(4) 0.5407(2) 0.8478(5) 0.031 Uiso 1 calc R .

loop_
_atom_type_symbol
_atom_type_description
_atom_type_scat_dispersion_real
_atom_type_scat_dispersion_imag
_atom_type_scat_source
C C .0181 .0091 'International Tables Vol C Tables 4.2.6.8 and 6.1.1.4'
H H .0000 .0000 'International Tables Vol C Tables 4.2.6.8 and 6.1.1.4'
N N .0311 .0180 'International Tables Vol C Tables 4.2.6.8 and 6.1.1.4'
O O .0492 .0322 'International Tables Vol C Tables 4.2.6.8 and 6.1.1.4'
Br Br -.6763 1.2805 'International Tables Vol C Tables 4.2.6.8 and 6.1.1.4'

loop_
_geom_angle_atom_site_label_1
_geom_angle_atom_site_label_2
_geom_angle_atom_site_label_3
_geom_angle
_geom_angle_site_symmetry_1
_geom_angle_site_symmetry_3
_geom_angle_publ_flag
C2 C1 C9a 121.0(5) . . ?
C3 C2 C1 120.2(5) . . ?
C2 C3 C4 119.6(5) . . ?
C4a C4 C3 121.0(5) . . ?
C4 C4a C9a 119.2(4) . . ?
C4 C4a C10 121.2(4) . . ?
C9a C4a C10 119.6(4) . . ?
C10a C5 C6 121.2(5) . . ?
C7 C6 C5 118.9(5) . . ?
C6 C7 C8 120.6(5) . . ?
C7 C8 C8a 121.3(5) . . ?
C8 C8a C10a 118.5(5) . . ?
C8 C8a C9 120.8(4) . . ?
C10a C8a C9 120.7(4) . . ?
C11 C9 C8a 108.4(4) . . ?
C11 C9 C9a 106.0(4) . . ?
C8a C9 C9a 111.5(4) . . ?
C11 C9 C1' 109.2(4) . . ?
C8a C9 C1' 110.8(4) . . ?
C9a C9 C1' 110.8(4) . . ?
C1 C9a C4a 119.0(4) . . ?
C1 C9a C9 120.5(4) . . ?
C4a C9a C9 120.6(4) . . ?
C12 C10 C4a 109.5(4) . . ?
C12 C10 C10a 109.3(4) . . ?
C4a C10 C10a 110.5(4) . . ?
C12 C10 C1" 105.4(4) . . ?
C4a C10 C1" 111.0(4) . . ?
C10a C10 C1" 111.1(3) . . ?
C5 C10a C8a 119.3(4) . . ?
C5 C10a C10 121.5(4) . . ?
C8a C10a C10 119.2(4) . . ?
N1 C11 C9 179.0(5) . . ?
N2 C12 C10 175.2(5) . . ?
C2' C1' C7' 128.1(5) . . ?
C2' C1' C9 119.4(4) . . ?
C7' C1' C9 112.5(4) . . ?
C1' C2' C3' 131.0(6) . . ?
C4' C3' C2' 127.7(6) . . ?
C3' C4' C5' 128.1(5) . . ?
C6' C5' C4' 130.5(6) . . ?
C5' C6' C7' 130.3(6) . . ?
C5' C6' Br1 116.9(4) . . ?
C7' C6' Br1 112.8(4) . . ?
O1 C7' C6' 119.7(5) . . ?
O1 C7' C1' 118.2(4) . . ?
C6' C7' C1' 122.0(5) . . ?
C2" C1" C6" 112.1(4) . . ?
C2" C1" C10 108.8(4) . . ?
C6" C1" C10 111.7(4) . . ?
C3" C2" C1" 124.6(5) . . ?
C2" C3" C4" 122.8(5) . . ?
C3" C4" C5" 109.1(4) . . ?
C3" C4" Br2 109.0(4) . . ?
C5" C4" Br2 111.2(3) . . ?
C6" C5" C4" 110.6(4) . . ?
C6" C5" Br3 109.9(3) . . ?
C4" C5" Br3 109.5(3) . . ?
C5" C6" C1" 114.8(4) . . ?
C5" C6" Br4 109.4(3) . . ?
C1" C6" Br4 108.6(3) . . ?

loop_
_geom_bond_atom_site_label_1
_geom_bond_atom_site_label_2
_geom_bond_distance
_geom_bond_site_symmetry_2
_geom_bond_publ_flag
Br1 C6' 1.888(6) . ?
Br2 C4" 1.955(5) . ?
Br3 C5" 1.958(5) . ?
Br4 C6" 1.960(5) . ?
O1 C7' 1.222(6) . ?
N1 C11 1.138(7) . ?
N2 C12 1.132(7) . ?
C1 C2 1.383(8) . ?
C1 C9a 1.385(7) . ?
C2 C3 1.364(8) . ?
C3 C4 1.392(7) . ?
C4 C4a 1.382(6) . ?
C4a C9a 1.402(6) . ?
C4a C10 1.523(6) . ?
C5 C10a 1.390(7) . ?
C5 C6 1.392(7) . ?
C6 C7 1.375(9) . ?
C7 C8 1.377(8) . ?
C8 C8a 1.389(7) . ?
C8a C10a 1.403(7) . ?
C8a C9 1.530(7) . ?
C9 C11 1.492(7) . ?
C9 C9a 1.537(6) . ?
C9 C1' 1.549(6) . ?
C10 C12 1.480(6) . ?
C10 C10a 1.529(6) . ?
C10 C1" 1.603(6) . ?
C1' C2' 1.363(7) . ?
C1' C7' 1.472(7) . ?
C2' C3' 1.435(8) . ?
C3' C4' 1.348(10) . ?
C4' C5' 1.395(10) . ?
C5' C6' 1.354(8) . ?
C6' C7' 1.462(7) . ?
C1" C2" 1.507(6) . ?
C1" C6" 1.545(6) . ?
C2" C3" 1.316(7) . ?
C3" C4" 1.486(7) . ?
C4" C5" 1.519(7) . ?
C5" C6" 1.519(6) . ?

loop_
_geom_torsion_atom_site_label_1
_geom_torsion_atom_site_label_2
_geom_torsion_atom_site_label_3
_geom_torsion_atom_site_label_4
_geom_torsion
_geom_torsion_site_symmetry_1
_geom_torsion_site_symmetry_2
_geom_torsion_site_symmetry_3
_geom_torsion_site_symmetry_4
_geom_torsion_publ_flag
C9a C1 C2 C3 1.5(9) . . . . ?
C1 C2 C3 C4 -0.4(9) . . . . ?
C2 C3 C4 C4a -0.1(8) . . . . ?
C3 C4 C4a C9a -0.4(7) . . . . ?
C3 C4 C4a C10 179.5(5) . . . . ?
C10a C5 C6 C7 2.0(8) . . . . ?
C5 C6 C7 C8 -3.3(9) . . . . ?
C6 C7 C8 C8a 0.3(10) . . . . ?
C7 C8 C8a C10a 3.9(8) . . . . ?
C7 C8 C8a C9 -174.9(5) . . . . ?
C8 C8a C9 C11 -90.4(5) . . . . ?
C10a C8a C9 C11 90.8(5) . . . . ?
C8 C8a C9 C9a 153.2(5) . . . . ?
C10a C8a C9 C9a -25.5(6) . . . . ?
C8 C8a C9 C1' 29.3(6) . . . . ?
C10a C8a C9 C1' -149.4(4) . . . . ?
C2 C1 C9a C4a -2.0(8) . . . . ?
C2 C1 C9a C9 177.3(5) . . . . ?
C4 C4a C9a C1 1.4(7) . . . . ?
C10 C4a C9a C1 -178.5(4) . . . . ?
C4 C4a C9a C9 -177.9(4) . . . . ?
C10 C4a C9a C9 2.2(6) . . . . ?
C11 C9 C9a C1 91.8(5) . . . . ?
C8a C9 C9a C1 -150.4(4) . . . . ?
C1' C9 C9a C1 -26.5(6) . . . . ?
C11 C9 C9a C4a -88.9(5) . . . . ?
C8a C9 C9a C4a 28.9(6) . . . . ?
C1' C9 C9a C4a 152.8(4) . . . . ?
C4 C4a C10 C12 23.8(6) . . . . ?
C9a C4a C10 C12 -156.3(4) . . . . ?
C4 C4a C10 C10a 144.2(4) . . . . ?
C9a C4a C10 C10a -35.9(6) . . . . ?
C4 C4a C10 C1" -92.1(5) . . . . ?
C9a C4a C10 C1" 87.8(5) . . . . ?
C6 C5 C10a C8a 2.2(7) . . . . ?
C6 C5 C10a C10 -175.4(5) . . . . ?
C8 C8a C10a C5 -5.1(7) . . . . ?
C9 C8a C10a C5 173.7(4) . . . . ?
C8 C8a C10a C10 172.6(4) . . . . ?
C9 C8a C10a C10 -8.6(6) . . . . ?
C12 C10 C10a C5 -22.6(6) . . . . ?
C4a C10 C10a C5 -143.1(4) . . . . ?
C1" C10 C10a C5 93.2(5) . . . . ?
C12 C10 C10a C8a 159.8(4) . . . . ?
C4a C10 C10a C8a 39.3(5) . . . . ?
C1" C10 C10a C8a -84.4(5) . . . . ?
C11 C9 C1' C2' 6.4(6) . . . . ?
C8a C9 C1' C2' -113.0(5) . . . . ?
C9a C9 C1' C2' 122.8(5) . . . . ?
C11 C9 C1' C7' -175.7(4) . . . . ?
C8a C9 C1' C7' 65.0(5) . . . . ?
C9a C9 C1' C7' -59.3(5) . . . . ?
C7' C1' C2' C3' 0.1(10) . . . . ?
C9 C1' C2' C3' 177.7(6) . . . . ?
C1' C2' C3' C4' 6.6(11) . . . . ?
C2' C3' C4' C5' 2.0(11) . . . . ?
C3' C4' C5' C6' -7.0(11) . . . . ?
C4' C5' C6' C7' -4.8(11) . . . . ?
C4' C5' C6' Br1 176.5(5) . . . . ?
C5' C6' C7' O1 -166.1(6) . . . . ?
Br1 C6' C7' O1 12.7(6) . . . . ?
C5' C6' C7' C1' 17.8(8) . . . . ?
Br1 C6' C7' C1' -163.5(4) . . . . ?
C2' C1' C7' O1 169.3(5) . . . . ?
C9 C1' C7' O1 -8.4(7) . . . . ?
C2' C1' C7' C6' -14.5(8) . . . . ?
C9 C1' C7' C6' 167.8(4) . . . . ?
C12 C10 C1" C2" -57.6(5) . . . . ?
C4a C10 C1" C2" 60.8(5) . . . . ?
C10a C10 C1" C2" -175.8(4) . . . . ?
C12 C10 C1" C6" 66.7(4) . . . . ?
C4a C10 C1" C6" -174.9(4) . . . . ?
C10a C10 C1" C6" -51.5(5) . . . . ?
C6" C1" C2" C3" -9.3(7) . . . . ?
C10 C1" C2" C3" 114.8(6) . . . . ?
C1" C2" C3" C4" 4.1(9) . . . . ?
C2" C3" C4" C5" 29.2(7) . . . . ?
C2" C3" C4" Br2 150.8(5) . . . . ?
C3" C4" C5" C6" -55.7(5) . . . . ?
Br2 C4" C5" C6" -175.9(3) . . . . ?
C3" C4" C5" Br3 -177.0(3) . . . . ?
Br2 C4" C5" Br3 62.8(4) . . . . ?
C4" C5" C6" C1" 52.6(5) . . . . ?
Br3 C5" C6" C1" 173.7(3) . . . . ?
C4" C5" C6" Br4 175.0(3) . . . . ?
Br3 C5" C6" Br4 -63.9(4) . . . . ?
C2" C1" C6" C5" -19.9(6) . . . . ?
C10 C1" C6" C5" -142.3(4) . . . . ?
C2" C1" C6" Br4 -142.6(3) . . . . ?
C10 C1" C6" Br4 95.0(4) . . . . ?

loop_
_cod_related_entry_id
_cod_related_entry_database
_cod_related_entry_code
1 ChemSpider 4417470
